data_7718668
loop_
_publ_author_name
'Mikhailov, Artem A.'
'Tiognou, Appolinaire Tchoutchoua'
'Brovko, Anastasiya O.'
'Kostin, Gennadiy A.'
'Schaniel, Dominik'

_publ_section_title
;
 Exploring the photoswitching pathways and efficiency of NO isomerization
 in ethylenediamine ruthenium nitrosyl complexes.
;
_journal_issue 22
_journal_name_full 'Dalton transactions (Cambridge, England : 2003)'
_journal_page_first 8918
_journal_page_last 8931
_journal_paper_doi 10.1039/d5dt00549c
_journal_volume 54
_journal_year 2025
_chemical_formula_moiety 'C4 H18 N5 O2 Ru, 3(N O3)'
_chemical_formula_sum 'C4 H18 N8 O11 Ru'
_chemical_formula_weight 455.33
_space_group_crystal_system orthorhombic
_space_group_IT_number 19
_space_group_name_Hall 'P 2ac 2ab'
_space_group_name_H-M_alt 'P 21 21 21'
_atom_sites_solution_hydrogens mixed
_audit_creation_date 2025-04-23
_audit_creation_method
;
Olex2 1.3
(compiled 2020.11.12 svn.r5f609507 for OlexSys, GUI svn.r6408)
;
_audit_update_record
;
2025-04-23 deposited with the CCDC.	2025-05-02 downloaded from the CCDC.
;
_cell_angle_alpha 90
_cell_angle_beta 90
_cell_angle_gamma 90
_cell_formula_units_Z 4
_cell_length_a 9.3314(2)
_cell_length_b 11.8505(3)
_cell_length_c 13.4342(3)
_cell_measurement_reflns_used 19322
_cell_measurement_temperature 100.00(10)
_cell_measurement_theta_max 32.7000
_cell_measurement_theta_min 2.2250
_cell_volume 1485.58(6)
_computing_cell_refinement 'CrysAlisPro 1.171.42.49 (Rigaku OD, 2022)'
_computing_data_collection 'CrysAlisPro 1.171.42.49 (Rigaku OD, 2022)'
_computing_data_reduction 'CrysAlisPro 1.171.42.49 (Rigaku OD, 2022)'
_computing_molecular_graphics 'Olex2 1.3 (Dolomanov et al., 2009)'
_computing_publication_material 'Olex2 1.3 (Dolomanov et al., 2009)'
_computing_structure_refinement 'SHELXL 2018/3 (Sheldrick, 2015)'
_computing_structure_solution 'SHELXT 2018/2 (Sheldrick, 2018)'
_diffrn_ambient_temperature 100.15
_diffrn_detector_area_resol_mean 10.4508
_diffrn_detector_type Atlas
_diffrn_measured_fraction_theta_full 1.000
_diffrn_measured_fraction_theta_max 0.958
_diffrn_measurement_details
;
List of Runs (angles in degrees, time in seconds):

  # Type    Start    End  Width  t~exp~   \w     \q     \k     \f   Frames
#--------------------------------------------------------------------------
  1  \w    -49.00  54.00   1.00    7.50    --  -19.50  57.00 120.00  103
  2  \w    -49.00  54.00   1.00    7.50    --  -19.50  57.00   0.00  103
  3  \w     -9.00  95.00   1.00    7.50    --   20.91  57.00 -90.00  104
  4  \w    -49.00  54.00   1.00    7.50    --  -19.50  57.00-120.00  103
  5  \w     -9.00  95.00   1.00    7.50    --   20.91  57.00 150.00  104
  6  \w     -9.00  95.00   1.00    7.50    --   20.91  57.00  60.00  104
;
_diffrn_measurement_device 'four-circle diffractometer'
_diffrn_measurement_device_type 'SuperNova, Dual, Cu at home/near, Atlas'
_diffrn_measurement_method '\w scans'
_diffrn_radiation_type MoK\a
_diffrn_radiation_wavelength 0.71073
_diffrn_reflns_av_R_equivalents 0.0318
_diffrn_reflns_av_unetI/netI 0.0217
_diffrn_reflns_Laue_measured_fraction_full 1.000
_diffrn_reflns_Laue_measured_fraction_max 0.958
_diffrn_reflns_limit_h_max 13
_diffrn_reflns_limit_h_min -14
_diffrn_reflns_limit_k_max 16
_diffrn_reflns_limit_k_min -18
_diffrn_reflns_limit_l_max 20
_diffrn_reflns_limit_l_min -19
_diffrn_reflns_number 28532
_diffrn_reflns_point_group_measured_fraction_full 1.000
_diffrn_reflns_point_group_measured_fraction_max 0.939
_diffrn_reflns_theta_full 25.242
_diffrn_reflns_theta_max 32.895
_diffrn_reflns_theta_min 2.292
_exptl_absorpt_coefficient_mu 1.134
_exptl_absorpt_correction_T_max 1.00000
_exptl_absorpt_correction_T_min 0.76068
_exptl_absorpt_correction_type multi-scan
_exptl_absorpt_process_details
;
CrysAlisPro 1.171.42.49 (Rigaku Oxford Diffraction, 2022)
Empirical absorption correction using spherical harmonics,
implemented in SCALE3 ABSPACK scaling algorithm.
;
_exptl_crystal_colour 'clear light yellow'
_exptl_crystal_colour_lustre clear
_exptl_crystal_colour_modifier light
_exptl_crystal_colour_primary yellow
_exptl_crystal_density_diffrn 2.036
_exptl_crystal_description block
_exptl_crystal_F_000 920
_exptl_crystal_size_max 0.2
_exptl_crystal_size_mid 0.1
_exptl_crystal_size_min 0.1
_refine_diff_density_max 0.805
_refine_diff_density_min -0.568
_refine_diff_density_rms 0.073
_refine_ls_abs_structure_details
;
 Flack x determined using 2132 quotients [(I+)-(I-)]/[(I+)+(I-)]
 (Parsons, Flack and Wagner, Acta Cryst. B69 (2013) 249-259).
;
_refine_ls_abs_structure_Flack -0.016(8)
_refine_ls_extinction_coef 0.0034(3)
_refine_ls_extinction_expression Fc^*^=kFc[1+0.001xFc^2^\l^3^/sin(2\q)]^-1/4^
_refine_ls_extinction_method 'SHELXL-2018/3 (Sheldrick 2018)'
_refine_ls_goodness_of_fit_ref 1.033
_refine_ls_hydrogen_treatment constr
_refine_ls_matrix_type full
_refine_ls_number_parameters 231
_refine_ls_number_reflns 5212
_refine_ls_number_restraints 7
_refine_ls_restrained_S_all 1.040
_refine_ls_R_factor_all 0.0193
_refine_ls_R_factor_gt 0.0183
_refine_ls_shift/su_max 0.001
_refine_ls_shift/su_mean 0.000
_refine_ls_structure_factor_coef Fsqd
_refine_ls_weighting_details 'w=1/[\s^2^(Fo^2^)+(0.0197P)^2^+0.6508P] where P=(Fo^2^+2Fc^2^)/3'
_refine_ls_weighting_scheme calc
_refine_ls_wR_factor_gt 0.0425
_refine_ls_wR_factor_ref 0.0433
_reflns_Friedel_coverage 0.740
_reflns_Friedel_fraction_full 1.000
_reflns_Friedel_fraction_max 0.914
_reflns_number_gt 5086
_reflns_number_total 5212
_reflns_threshold_expression 'I > 2\s(I)'
_cod_data_source_file d5dt00549c2.cif
_cod_data_source_block appolinaire_xtal1
_cod_depositor_comments 'Adding full bibliography for 7718667--7718675.cif.'
_cod_database_code 7718668
_shelx_shelxl_version_number 2018/3
_shelx_space_group_comment
;
The symmetry employed for this shelxl refinement is uniquely defined
by the following loop, which should always be used as a source of
symmetry information in preference to the above space-group names.
They are only intended as comments.
;
_shelx_estimated_absorpt_t_max 0.895
_shelx_estimated_absorpt_t_min 0.805
_olex2_refinement_description
;
1. Fixed Uiso
 At 1.2 times of:
  All C(H,H) groups, All N(H,H) groups
 At 1.5 times of:
  All O(H,H) groups
2. Restrained distances
 O9A-N8 = O10A-N8 = O11A-N8
 1.25 with sigma of 0.002
 O11A-O9A
 2.15 with sigma of 0.004
 O9A-O10A
 2.15 with sigma of 0.004
 O11A-O10A
 2.15 with sigma of 0.004
 Ru1-H2A \\sim Ru1-H2B
 with sigma of 0.02
3. Uiso/Uaniso restraints and constraints
Uanis(O10A) = Uanis(O10)
Uanis(O11) = Uanis(O11A)
Uanis(O9A) = Uanis(O9)
4. Others
 Sof(O11A)=Sof(O10A)=Sof(O9A)=1-FVAR(1)
 Sof(O9)=Sof(O10)=Sof(O11)=FVAR(1)
5.a Free rotating group:
 O2(H2A,H2B)
5.b Secondary CH2 refined with riding coordinates:
 N5(H5A,H5B), N2(H2C,H2D), N4(H4A,H4B), N3(H3A,H3B), C4(H4C,H4D), C1(H1A,H1B),
 C2(H2E,H2F), C3(H3C,H3D)
;
_olex2_submission_special_instructions 'No special instructions were received'
_oxdiff_exptl_absorpt_empirical_details
;
Empirical correction (ABSPACK) includes:
- Absorption correction using spherical harmonics
- Frame scaling
;

loop_
_space_group_symop_operation_xyz
'x, y, z'
'-x+1/2, -y, z+1/2'
'-x, y+1/2, -z+1/2'
'x+1/2, -y+1/2, -z'

loop_
_atom_site_label
_atom_site_type_symbol
_atom_site_fract_x
_atom_site_fract_y
_atom_site_fract_z
_atom_site_U_iso_or_equiv
_atom_site_adp_type
_atom_site_occupancy
_atom_site_site_symmetry_order
_atom_site_calc_flag
_atom_site_refinement_flags_posn
_atom_site_refinement_flags_adp
_atom_site_refinement_flags_occupancy
_atom_site_disorder_assembly
_atom_site_disorder_group
Ru1 Ru 0.56975(2) 0.49403(2) 0.48684(2) 0.00765(4) Uani 1 1 d D . . . .
O2 O 0.58552(16) 0.66327(11) 0.51406(11) 0.0133(3) Uani 1 1 d G . . . .
H2A H 0.552832 0.716414 0.475557 0.020 Uiso 1 1 d DG U . . .
H2B H 0.610020 0.697974 0.568538 0.020 Uiso 1 1 d DG U . . .
O6 O 0.51610(18) 0.71144(14) 0.27636(12) 0.0169(3) Uani 1 1 d . . . . .
O1 O 0.55318(17) 0.25760(12) 0.44012(12) 0.0158(3) Uani 1 1 d . . . . .
O8 O 0.47197(19) 0.88989(14) 0.25641(13) 0.0205(3) Uani 1 1 d . . . . .
O9 O 0.6427(4) 0.6145(2) 0.7303(3) 0.0175(5) Uani 0.850(15) 1 d . . P A 1
O10 O 0.6571(4) 0.7562(3) 0.83282(17) 0.0176(5) Uani 0.850(15) 1 d . . P A 1
N6 N 0.7012(2) 0.21567(16) 0.68364(15) 0.0155(4) Uani 1 1 d . . . . .
N8 N 0.6502(2) 0.72108(17) 0.74648(14) 0.0148(3) Uani 1 1 d D . . . .
N5 N 0.76192(17) 0.47453(14) 0.56606(12) 0.0105(3) Uani 1 1 d . . . . .
H5A H 0.777469 0.535903 0.605310 0.013 Uiso 1 1 calc R U . . .
H5B H 0.756877 0.412422 0.605750 0.013 Uiso 1 1 calc R U . . .
N2 N 0.43015(17) 0.48322(13) 0.60977(11) 0.0102(3) Uani 1 1 d . . . . .
H2C H 0.446418 0.417876 0.643509 0.012 Uiso 1 1 calc R U . . .
H2D H 0.446301 0.541957 0.651936 0.012 Uiso 1 1 calc R U . . .
O5 O 0.75268(19) 0.21672(16) 0.59720(13) 0.0239(4) Uani 1 1 d . . . . .
O7 O 0.4765(2) 0.81860(14) 0.40462(12) 0.0220(4) Uani 1 1 d . . . . .
N4 N 0.71241(19) 0.52999(14) 0.36994(12) 0.0111(3) Uani 1 1 d . . . . .
H4A H 0.713475 0.471708 0.325844 0.013 Uiso 1 1 calc R U . . .
H4B H 0.683392 0.593213 0.337212 0.013 Uiso 1 1 calc R U . . .
N7 N 0.48911(19) 0.80641(16) 0.31045(13) 0.0123(3) Uani 1 1 d . . . . .
O4 O 0.6602(2) 0.30709(17) 0.72037(16) 0.0272(4) Uani 1 1 d . . . . .
O11 O 0.6485(3) 0.7845(3) 0.6717(3) 0.0208(7) Uani 0.850(15) 1 d . . P A 1
N3 N 0.37752(18) 0.53419(14) 0.41188(12) 0.0110(3) Uani 1 1 d . . . . .
H3A H 0.392592 0.591957 0.368496 0.013 Uiso 1 1 calc R U . . .
H3B H 0.345798 0.473328 0.376942 0.013 Uiso 1 1 calc R U . . .
O3 O 0.6940(2) 0.12535(19) 0.72910(18) 0.0406(6) Uani 1 1 d . . . . .
N1 N 0.55929(18) 0.35114(14) 0.45932(12) 0.0102(3) Uani 1 1 d . . . . .
C4 C 0.8812(2) 0.46186(17) 0.49321(15) 0.0134(3) Uani 1 1 d . . . . .
H4C H 0.880850 0.384735 0.464891 0.016 Uiso 1 1 calc R U . . .
H4D H 0.974369 0.474463 0.526600 0.016 Uiso 1 1 calc R U . . .
C1 C 0.2785(2) 0.48626(18) 0.57391(14) 0.0124(3) Uani 1 1 d . . . . .
H1A H 0.214265 0.510819 0.628415 0.015 Uiso 1 1 calc R U . . .
H1B H 0.248395 0.410055 0.552129 0.015 Uiso 1 1 calc R U . . .
C2 C 0.2690(2) 0.56772(16) 0.48813(16) 0.0131(3) Uani 1 1 d . . . . .
H2E H 0.171658 0.565655 0.458835 0.016 Uiso 1 1 calc R U . . .
H2F H 0.288184 0.645464 0.511562 0.016 Uiso 1 1 calc R U . . .
C3 C 0.8599(2) 0.54759(18) 0.41179(16) 0.0145(4) Uani 1 1 d . . . . .
H3C H 0.869026 0.624930 0.438912 0.017 Uiso 1 1 calc R U . . .
H3D H 0.932851 0.537331 0.359084 0.017 Uiso 1 1 calc R U . . .
O11A O 0.652(2) 0.8107(9) 0.6970(13) 0.0208(7) Uani 0.150(15) 1 d D . P A 2
O10A O 0.658(3) 0.7289(16) 0.8390(3) 0.0176(5) Uani 0.150(15) 1 d D . P A 2
O9A O 0.652(2) 0.6280(8) 0.7045(13) 0.0175(5) Uani 0.150(15) 1 d D . P A 2

loop_
_atom_site_aniso_label
_atom_site_aniso_U_11
_atom_site_aniso_U_22
_atom_site_aniso_U_33
_atom_site_aniso_U_23
_atom_site_aniso_U_13
_atom_site_aniso_U_12
Ru1 0.00912(6) 0.00685(6) 0.00697(6) 0.00023(5) -0.00088(4) -0.00064(5)
O2 0.0214(7) 0.0075(5) 0.0110(6) 0.0000(5) -0.0044(6) -0.0009(5)
O6 0.0238(8) 0.0126(7) 0.0144(7) -0.0007(6) 0.0014(6) 0.0036(6)
O1 0.0182(7) 0.0089(6) 0.0202(7) -0.0011(5) -0.0019(6) 0.0007(6)
O8 0.0268(9) 0.0160(8) 0.0185(7) 0.0080(6) -0.0018(6) 0.0056(6)
O9 0.0238(10) 0.0174(8) 0.0113(13) -0.0055(8) -0.0053(11) 0.0033(8)
O10 0.0335(9) 0.0067(12) 0.0127(7) -0.0040(7) -0.0052(7) 0.0027(13)
N6 0.0114(8) 0.0157(8) 0.0193(9) 0.0032(7) -0.0010(7) 0.0014(7)
N8 0.0126(8) 0.0203(9) 0.0115(8) 0.0020(7) -0.0014(6) 0.0026(7)
N5 0.0125(7) 0.0094(8) 0.0095(6) 0.0011(5) -0.0018(5) 0.0000(5)
N2 0.0122(7) 0.0093(6) 0.0091(6) 0.0012(5) -0.0009(5) -0.0008(7)
O5 0.0233(9) 0.0317(10) 0.0168(7) -0.0037(7) 0.0004(6) 0.0017(7)
O7 0.0389(10) 0.0163(8) 0.0109(7) 0.0007(6) 0.0012(6) 0.0092(7)
N4 0.0118(7) 0.0120(8) 0.0093(6) 0.0010(5) -0.0015(6) -0.0024(6)
N7 0.0111(7) 0.0122(8) 0.0134(7) 0.0017(6) -0.0005(6) 0.0006(6)
O4 0.0229(9) 0.0274(10) 0.0314(10) -0.0149(9) 0.0006(8) 0.0079(8)
O11 0.0333(10) 0.0191(13) 0.0101(12) 0.0026(11) -0.0024(10) -0.0051(10)
N3 0.0123(7) 0.0110(7) 0.0098(7) 0.0016(6) -0.0016(6) -0.0008(6)
O3 0.0328(11) 0.0329(11) 0.0561(14) 0.0309(11) 0.0107(10) 0.0028(9)
N1 0.0104(7) 0.0111(7) 0.0091(6) 0.0005(5) -0.0013(6) 0.0001(6)
C4 0.0113(8) 0.0142(8) 0.0147(8) -0.0007(7) -0.0016(7) 0.0006(6)
C1 0.0104(7) 0.0133(9) 0.0133(7) 0.0016(7) 0.0006(6) -0.0001(7)
C2 0.0115(8) 0.0131(8) 0.0146(8) 0.0018(8) -0.0007(7) 0.0006(6)
C3 0.0118(9) 0.0180(9) 0.0137(8) 0.0011(8) -0.0027(7) -0.0041(7)
O11A 0.0333(10) 0.0191(13) 0.0101(12) 0.0026(11) -0.0024(10) -0.0051(10)
O10A 0.0335(9) 0.0067(12) 0.0127(7) -0.0040(7) -0.0052(7) 0.0027(13)
O9A 0.0238(10) 0.0174(8) 0.0113(13) -0.0055(8) -0.0053(11) 0.0033(8)

loop_
_atom_type_symbol
_atom_type_description
_atom_type_scat_dispersion_real
_atom_type_scat_dispersion_imag
_atom_type_scat_source
C C 0.0033 0.0016 'International Tables Vol C Tables 4.2.6.8 and 6.1.1.4'
H H 0.0000 0.0000 'International Tables Vol C Tables 4.2.6.8 and 6.1.1.4'
N N 0.0061 0.0033 'International Tables Vol C Tables 4.2.6.8 and 6.1.1.4'
O O 0.0106 0.0060 'International Tables Vol C Tables 4.2.6.8 and 6.1.1.4'
Ru Ru -1.2594 0.8363 'International Tables Vol C Tables 4.2.6.8 and 6.1.1.4'

loop_
_geom_angle_atom_site_label_1
_geom_angle_atom_site_label_2
_geom_angle_atom_site_label_3
_geom_angle
_geom_angle_site_symmetry_1
_geom_angle_site_symmetry_3
_geom_angle_publ_flag
O2 Ru1 N5 87.47(6) . . ?
O2 Ru1 N2 87.94(6) . . ?
O2 Ru1 N4 83.64(6) . . ?
O2 Ru1 N3 85.72(6) . . ?
N5 Ru1 N2 97.13(6) . . ?
N5 Ru1 N4 81.96(6) . . ?
N5 Ru1 N3 173.16(6) . . ?
N2 Ru1 N3 82.09(6) . . ?
N4 Ru1 N2 171.55(6) . . ?
N4 Ru1 N3 97.82(6) . . ?
N1 Ru1 O2 177.82(7) . . ?
N1 Ru1 N5 92.79(7) . . ?
N1 Ru1 N2 94.18(7) . . ?
N1 Ru1 N4 94.26(7) . . ?
N1 Ru1 N3 94.04(7) . . ?
Ru1 O2 H2A 125.4 . . ?
Ru1 O2 H2B 129.3 . . ?
H2A O2 H2B 104.5 . . ?
O4 N6 O5 118.2(2) . . ?
O3 N6 O5 119.1(2) . . ?
O3 N6 O4 122.6(2) . . ?
O10 N8 O9 119.59(19) . . ?
O10 N8 O11 123.4(2) . . ?
O11 N8 O9 116.96(19) . . ?
O10A N8 O11A 117.7(4) . . ?
O9A N8 O11A 120.9(4) . . ?
O9A N8 O10A 121.2(4) . . ?
Ru1 N5 H5A 110.0 . . ?
Ru1 N5 H5B 110.0 . . ?
H5A N5 H5B 108.4 . . ?
C4 N5 Ru1 108.43(12) . . ?
C4 N5 H5A 110.0 . . ?
C4 N5 H5B 110.0 . . ?
Ru1 N2 H2C 109.8 . . ?
Ru1 N2 H2D 109.8 . . ?
H2C N2 H2D 108.3 . . ?
C1 N2 Ru1 109.33(10) . . ?
C1 N2 H2C 109.8 . . ?
C1 N2 H2D 109.8 . . ?
Ru1 N4 H4A 109.8 . . ?
Ru1 N4 H4B 109.8 . . ?
H4A N4 H4B 108.3 . . ?
C3 N4 Ru1 109.20(12) . . ?
C3 N4 H4A 109.8 . . ?
C3 N4 H4B 109.8 . . ?
O6 N7 O7 119.09(18) . . ?
O8 N7 O6 122.33(18) . . ?
O8 N7 O7 118.56(18) . . ?
Ru1 N3 H3A 110.1 . . ?
Ru1 N3 H3B 110.1 . . ?
H3A N3 H3B 108.4 . . ?
C2 N3 Ru1 107.99(12) . . ?
C2 N3 H3A 110.1 . . ?
C2 N3 H3B 110.1 . . ?
O1 N1 Ru1 179.14(17) . . ?
N5 C4 H4C 110.1 . . ?
N5 C4 H4D 110.1 . . ?
N5 C4 C3 108.10(16) . . ?
H4C C4 H4D 108.4 . . ?
C3 C4 H4C 110.1 . . ?
C3 C4 H4D 110.1 . . ?
N2 C1 H1A 110.0 . . ?
N2 C1 H1B 110.0 . . ?
N2 C1 C2 108.53(15) . . ?
H1A C1 H1B 108.4 . . ?
C2 C1 H1A 110.0 . . ?
C2 C1 H1B 110.0 . . ?
N3 C2 C1 108.31(15) . . ?
N3 C2 H2E 110.0 . . ?
N3 C2 H2F 110.0 . . ?
C1 C2 H2E 110.0 . . ?
C1 C2 H2F 110.0 . . ?
H2E C2 H2F 108.4 . . ?
N4 C3 C4 107.42(16) . . ?
N4 C3 H3C 110.2 . . ?
N4 C3 H3D 110.2 . . ?
C4 C3 H3C 110.2 . . ?
C4 C3 H3D 110.2 . . ?
H3C C3 H3D 108.5 . . ?

loop_
_geom_bond_atom_site_label_1
_geom_bond_atom_site_label_2
_geom_bond_distance
_geom_bond_site_symmetry_2
_geom_bond_publ_flag
Ru1 O2 2.0439(13) . ?
Ru1 N5 2.0980(16) . ?
Ru1 N2 2.1074(16) . ?
Ru1 N4 2.1023(17) . ?
Ru1 N3 2.1114(17) . ?
Ru1 N1 1.7360(16) . ?
O2 H2A 0.8702 . ?
O2 H2B 0.8701 . ?
O6 N7 1.241(2) . ?
O1 N1 1.140(2) . ?
O8 N7 1.237(2) . ?
O9 N8 1.284(3) . ?
O10 N8 1.234(3) . ?
N6 O5 1.257(3) . ?
N6 O4 1.250(3) . ?
N6 O3 1.234(3) . ?
N8 O11 1.254(3) . ?
N8 O11A 1.253(3) . ?
N8 O10A 1.249(3) . ?
N8 O9A 1.239(3) . ?
N5 H5A 0.9100 . ?
N5 H5B 0.9100 . ?
N5 C4 1.489(3) . ?
N2 H2C 0.9100 . ?
N2 H2D 0.9100 . ?
N2 C1 1.495(2) . ?
O7 N7 1.279(2) . ?
N4 H4A 0.9100 . ?
N4 H4B 0.9100 . ?
N4 C3 1.501(3) . ?
N3 H3A 0.9100 . ?
N3 H3B 0.9100 . ?
N3 C2 1.494(3) . ?
C4 H4C 0.9900 . ?
C4 H4D 0.9900 . ?
C4 C3 1.506(3) . ?
C1 H1A 0.9900 . ?
C1 H1B 0.9900 . ?
C1 C2 1.506(3) . ?
C2 H2E 0.9900 . ?
C2 H2F 0.9900 . ?
C3 H3C 0.9900 . ?
C3 H3D 0.9900 . ?

loop_
_geom_torsion_atom_site_label_1
_geom_torsion_atom_site_label_2
_geom_torsion_atom_site_label_3
_geom_torsion_atom_site_label_4
_geom_torsion
_geom_torsion_site_symmetry_1
_geom_torsion_site_symmetry_2
_geom_torsion_site_symmetry_3
_geom_torsion_site_symmetry_4
_geom_torsion_publ_flag
Ru1 N5 C4 C3 43.52(17) . . . . ?
Ru1 N2 C1 C2 -37.75(18) . . . . ?
Ru1 N4 C3 C4 39.62(18) . . . . ?
Ru1 N3 C2 C1 -43.35(17) . . . . ?
N5 C4 C3 N4 -55.2(2) . . . . ?
N2 C1 C2 N3 54.2(2) . . . . ?
